data_7039300
loop_
_publ_author_name
'Wang, Kai-Ti'
'Wang, Yong-Xia'
'Wang, Bin'
'Li, Yan-Guo'
'Li, Yue-Sheng'

_publ_section_title
;
 Novel zirconium complexes with constrained cyclic \b-enaminoketonato
 ligands: improved catalytic capability toward ethylene polymerization.
;
_journal_issue 25
_journal_name_full 'Dalton transactions (Cambridge, England : 2003)'
_journal_page_first 10308
_journal_page_last 10318
_journal_paper_doi 10.1039/c6dt01391k
_journal_volume 45
_journal_year 2016
_chemical_formula_sum 'C60 H50 N2 O2 Zr'
_chemical_formula_weight 922.24
_chemical_name_systematic
; 
 ? 
;
_space_group_IT_number 14
_symmetry_cell_setting monoclinic
_symmetry_space_group_name_Hall '-P 2yn'
_symmetry_space_group_name_H-M 'P 1 21/n 1'
_atom_sites_solution_hydrogens geom
_atom_sites_solution_primary direct
_atom_sites_solution_secondary difmap
_audit_creation_method SHELXL-97
_audit_update_record
;
2015-08-17 deposited with the CCDC.
2016-05-17 downloaded from the CCDC.
;
_cell_angle_alpha 90.00
_cell_angle_beta 91.370(2)
_cell_angle_gamma 90.00
_cell_formula_units_Z 4
_cell_length_a 11.2590(10)
_cell_length_b 24.229(2)
_cell_length_c 17.8544(15)
_cell_measurement_temperature 185(2)
_cell_volume 4869.2(7)
_computing_structure_refinement 'SHELXL-97 (Sheldrick, 1997)'
_computing_structure_solution 'SHELXS-97 (Sheldrick, 1990)'
_diffrn_ambient_temperature 185(2)
_diffrn_measured_fraction_theta_full 0.998
_diffrn_measured_fraction_theta_max 0.998
_diffrn_measurement_device_type 'Bruker SMART CCD area-detector'
_diffrn_radiation_monochromator graphite
_diffrn_radiation_source 'fine-focus sealed tube'
_diffrn_radiation_type MoK\a
_diffrn_radiation_wavelength 0.71073
_diffrn_reflns_av_R_equivalents 0.0000
_diffrn_reflns_av_sigmaI/netI 0.1222
_diffrn_reflns_limit_h_max 13
_diffrn_reflns_limit_h_min -13
_diffrn_reflns_limit_k_max 28
_diffrn_reflns_limit_k_min 0
_diffrn_reflns_limit_l_max 21
_diffrn_reflns_limit_l_min 0
_diffrn_reflns_number 8618
_diffrn_reflns_theta_full 25.06
_diffrn_reflns_theta_max 25.06
_diffrn_reflns_theta_min 1.42
_exptl_absorpt_coefficient_mu 0.271
_exptl_absorpt_correction_T_max 0.952
_exptl_absorpt_correction_T_min 0.931
_exptl_absorpt_correction_type multi-scan
_exptl_crystal_colour red
_exptl_crystal_density_diffrn 1.258
_exptl_crystal_density_method 'not measured'
_exptl_crystal_description block
_exptl_crystal_F_000 1920
_exptl_crystal_size_max 0.35
_exptl_crystal_size_mid 0.22
_exptl_crystal_size_min 0.18
_refine_diff_density_max 0.502
_refine_diff_density_min -0.399
_refine_diff_density_rms 0.079
_refine_ls_extinction_method none
_refine_ls_goodness_of_fit_ref 1.010
_refine_ls_hydrogen_treatment constr
_refine_ls_matrix_type full
_refine_ls_number_parameters 586
_refine_ls_number_reflns 8618
_refine_ls_number_restraints 0
_refine_ls_restrained_S_all 1.010
_refine_ls_R_factor_all 0.1189
_refine_ls_R_factor_gt 0.0711
_refine_ls_shift/su_max 0.001
_refine_ls_shift/su_mean 0.000
_refine_ls_structure_factor_coef Fsqd
_refine_ls_weighting_details 'calc w=1/[\s^2^(Fo^2^)+(0.0439P)^2^+0.0000P] where P=(Fo^2^+2Fc^2^)/3'
_refine_ls_weighting_scheme calc
_refine_ls_wR_factor_gt 0.1215
_refine_ls_wR_factor_ref 0.1363
_reflns_number_gt 5461
_reflns_number_total 8618
_reflns_threshold_expression >2sigma(I)
_cod_data_source_file c6dt01391k2.cif
_cod_data_source_block 5b
_cod_depositor_comments 'Adding full bibliography for 7039299--7039302.cif.'
_cod_original_cell_volume 4869.3(7)
_cod_original_sg_symbol_H-M P2(1)/n
_cod_database_code 7039300

loop_
_symmetry_equiv_pos_as_xyz
'x, y, z'
'-x+1/2, y+1/2, -z+1/2'
'-x, -y, -z'
'x-1/2, -y-1/2, z-1/2'

loop_
_atom_site_label
_atom_site_type_symbol
_atom_site_fract_x
_atom_site_fract_y
_atom_site_fract_z
_atom_site_U_iso_or_equiv
_atom_site_adp_type
_atom_site_occupancy
_atom_site_symmetry_multiplicity
_atom_site_calc_flag
_atom_site_refinement_flags
Zr1 Zr 0.47010(4) 0.861631(17) 0.25164(3) 0.02299(14) Uani 1 1 d .
O1 O 0.5405(2) 0.94103(11) 0.25391(16) 0.0225(7) Uani 1 1 d .
O1A O 0.4036(3) 0.78341(11) 0.27368(17) 0.0279(8) Uani 1 1 d .
N1 N 0.3281(3) 0.91530(15) 0.1863(2) 0.0248(9) Uani 1 1 d .
C8A C 0.4982(4) 0.85343(18) 0.0693(3) 0.0269(11) Uani 1 1 d .
C16A C 0.4088(4) 0.73338(19) 0.2458(3) 0.0287(12) Uani 1 1 d .
C3 C 0.5461(5) 0.9186(2) 0.4228(3) 0.0370(13) Uani 1 1 d .
H3A H 0.5241 0.9544 0.4099 0.044 Uiso 1 1 calc R
C9A C 0.5635(4) 0.90181(18) 0.0771(3) 0.0322(12) Uani 1 1 d .
H9C H 0.5968 0.9111 0.1236 0.039 Uiso 1 1 calc R
C2 C 0.4682(4) 0.87462(19) 0.4049(3) 0.0313(12) Uani 1 1 d .
C15 C 0.3879(4) 1.00602(18) 0.2349(3) 0.0241(11) Uani 1 1 d .
C7 C 0.5049(5) 0.82209(19) 0.4292(3) 0.0354(13) Uani 1 1 d .
H7A H 0.4558 0.7919 0.4195 0.042 Uiso 1 1 calc R
C14 C 0.3135(4) 0.96895(18) 0.1944(2) 0.0258(11) Uani 1 1 d .
H14A H 0.2466 0.9842 0.1708 0.031 Uiso 1 1 calc R
C19 C 0.7724(4) 0.99353(18) 0.2639(3) 0.0308(12) Uani 1 1 d .
C17 C 0.5730(4) 1.03043(16) 0.3049(2) 0.0223(11) Uani 1 1 d .
C5 C 0.6880(5) 0.8572(2) 0.4809(3) 0.0487(15) Uani 1 1 d .
H5A H 0.7615 0.8513 0.5044 0.058 Uiso 1 1 calc R
C30 C 0.7503(4) 1.05227(19) 0.3762(3) 0.0366(13) Uani 1 1 d .
H30A H 0.8313 1.0476 0.3856 0.044 Uiso 1 1 calc R
C4 C 0.6533(5) 0.9098(2) 0.4588(3) 0.0480(16) Uani 1 1 d .
H4A H 0.7035 0.9396 0.4686 0.058 Uiso 1 1 calc R
C10A C 0.5793(5) 0.9360(2) 0.0168(3) 0.0372(13) Uani 1 1 d .
H10C H 0.6208 0.9689 0.0233 0.045 Uiso 1 1 calc R
C18 C 0.6965(4) 1.02404(17) 0.3164(3) 0.0276(12) Uani 1 1 d .
C25 C 0.3474(4) 1.06465(18) 0.2501(3) 0.0326(12) Uani 1 1 d .
H25A H 0.2622 1.0677 0.2417 0.039 Uiso 1 1 calc R
H25B H 0.3862 1.0901 0.2166 0.039 Uiso 1 1 calc R
C27 C 0.5102(4) 1.06910(17) 0.3476(3) 0.0261(11) Uani 1 1 d .
C8 C 0.2449(4) 0.88882(19) 0.1363(3) 0.0295(12) Uani 1 1 d .
C6 C 0.6114(5) 0.8139(2) 0.4671(3) 0.0441(15) Uani 1 1 d .
H6A H 0.6318 0.7787 0.4836 0.053 Uiso 1 1 calc R
C16 C 0.4992(4) 0.99062(18) 0.2611(2) 0.0236(11) Uani 1 1 d .
C24 C 0.8646(5) 0.9595(2) 0.2903(3) 0.0422(14) Uani 1 1 d .
H24A H 0.8753 0.9542 0.3416 0.051 Uiso 1 1 calc R
C27A C 0.4485(4) 0.6374(2) 0.2821(3) 0.0369(13) Uani 1 1 d .
N1A N 0.4758(3) 0.82057(14) 0.1346(2) 0.0256(9) Uani 1 1 d .
C26A C 0.5114(5) 0.6308(2) 0.2102(3) 0.0497(16) Uani 1 1 d .
H26C H 0.5118 0.5922 0.1959 0.060 Uiso 1 1 calc R
H26D H 0.5931 0.6429 0.2167 0.060 Uiso 1 1 calc R
C17A C 0.3857(4) 0.68600(18) 0.2968(3) 0.0285(12) Uani 1 1 d .
C1 C 0.3640(4) 0.88329(19) 0.3562(3) 0.0343(13) Uani 1 1 d .
H1A H 0.3353 0.9210 0.3564 0.041 Uiso 1 1 calc R
H1B H 0.2998 0.8577 0.3656 0.041 Uiso 1 1 calc R
C3A C 0.7712(4) 0.7717(2) 0.1821(3) 0.0442(15) Uani 1 1 d .
H3C H 0.7732 0.7970 0.1430 0.053 Uiso 1 1 calc R
C18A C 0.3138(4) 0.68891(19) 0.3597(3) 0.0336(13) Uani 1 1 d .
C7A C 0.7134(5) 0.7461(2) 0.3052(3) 0.0424(14) Uani 1 1 d .
H7C H 0.6760 0.7539 0.3499 0.051 Uiso 1 1 calc R
C15A C 0.4415(4) 0.72467(19) 0.1740(3) 0.0327(13) Uani 1 1 d .
C14A C 0.4707(4) 0.76689(19) 0.1233(3) 0.0330(12) Uani 1 1 d .
H14C H 0.4890 0.7552 0.0753 0.040 Uiso 1 1 calc R
C19A C 0.2215(5) 0.7322(2) 0.3695(3) 0.0362(13) Uani 1 1 d .
C13 C 0.2232(4) 0.9098(2) 0.0646(3) 0.0390(14) Uani 1 1 d .
H13A H 0.2622 0.9415 0.0494 0.047 Uiso 1 1 calc R
C25A C 0.4503(5) 0.66477(19) 0.1483(3) 0.0454(15) Uani 1 1 d .
H25C H 0.4956 0.6627 0.1028 0.055 Uiso 1 1 calc R
H25D H 0.3714 0.6502 0.1376 0.055 Uiso 1 1 calc R
C20A C 0.1383(5) 0.7431(2) 0.3129(3) 0.0437(15) Uani 1 1 d .
H20C H 0.1468 0.7266 0.2663 0.052 Uiso 1 1 calc R
C1A C 0.6695(4) 0.84215(17) 0.2613(3) 0.0304(12) Uani 1 1 d .
H1C H 0.7086 0.8667 0.2267 0.036 Uiso 1 1 calc R
H1D H 0.6954 0.8532 0.3113 0.036 Uiso 1 1 calc R
C2A C 0.7188(4) 0.78674(19) 0.2489(3) 0.0332(13) Uani 1 1 d .
C28 C 0.5686(5) 1.09619(19) 0.4061(3) 0.0374(13) Uani 1 1 d .
H28A H 0.5269 1.1211 0.4353 0.045 Uiso 1 1 calc R
C26 C 0.3799(4) 1.07874(18) 0.3312(3) 0.0329(13) Uani 1 1 d .
H26A H 0.3608 1.1171 0.3407 0.040 Uiso 1 1 calc R
H26B H 0.3332 1.0561 0.3644 0.040 Uiso 1 1 calc R
C20 C 0.7593(4) 1.00052(19) 0.1872(3) 0.0344(13) Uani 1 1 d .
H20A H 0.6986 1.0228 0.1682 0.041 Uiso 1 1 calc R
C11A C 0.5346(5) 0.9222(2) -0.0533(3) 0.0437(14) Uani 1 1 d .
H11C H 0.5466 0.9451 -0.0942 0.052 Uiso 1 1 calc R
C23 C 0.9398(5) 0.9337(2) 0.2414(4) 0.0507(16) Uani 1 1 d .
H23A H 1.0002 0.9110 0.2601 0.061 Uiso 1 1 calc R
C30A C 0.3164(5) 0.6453(2) 0.4098(3) 0.0480(16) Uani 1 1 d .
H30C H 0.2705 0.6472 0.4524 0.058 Uiso 1 1 calc R
C12A C 0.4725(5) 0.8743(2) -0.0611(3) 0.0462(15) Uani 1 1 d .
H12C H 0.4427 0.8644 -0.1083 0.055 Uiso 1 1 calc R
C21 C 0.8363(5) 0.9745(2) 0.1379(3) 0.0450(15) Uani 1 1 d .
H21A H 0.8269 0.9796 0.0865 0.054 Uiso 1 1 calc R
C29 C 0.6869(5) 1.0869(2) 0.4218(3) 0.0400(14) Uani 1 1 d .
H29A H 0.7241 1.1038 0.4628 0.048 Uiso 1 1 calc R
C9 C 0.1883(4) 0.8409(2) 0.1585(3) 0.0398(14) Uani 1 1 d .
H9A H 0.2031 0.8263 0.2060 0.048 Uiso 1 1 calc R
C28A C 0.4491(5) 0.5944(2) 0.3346(4) 0.0465(16) Uani 1 1 d .
H28C H 0.4929 0.5625 0.3261 0.056 Uiso 1 1 calc R
C13A C 0.4524(4) 0.8400(2) -0.0016(3) 0.0369(13) Uani 1 1 d .
H13C H 0.4082 0.8079 -0.0085 0.044 Uiso 1 1 calc R
C12 C 0.1441(5) 0.8837(3) 0.0158(3) 0.0560(18) Uani 1 1 d .
H12A H 0.1296 0.8980 -0.0319 0.067 Uiso 1 1 calc R
C6A C 0.7630(5) 0.6948(2) 0.2947(4) 0.0485(16) Uani 1 1 d .
H6C H 0.7592 0.6688 0.3329 0.058 Uiso 1 1 calc R
C21A C 0.0434(5) 0.7779(2) 0.3239(4) 0.0614(19) Uani 1 1 d .
H21C H -0.0120 0.7842 0.2853 0.074 Uiso 1 1 calc R
C22 C 0.9266(5) 0.9411(2) 0.1663(4) 0.0532(17) Uani 1 1 d .
H22A H 0.9782 0.9238 0.1338 0.064 Uiso 1 1 calc R
C11 C 0.0871(5) 0.8364(3) 0.0385(4) 0.064(2) Uani 1 1 d .
H11A H 0.0335 0.8188 0.0061 0.077 Uiso 1 1 calc R
C24A C 0.2064(6) 0.7592(2) 0.4383(3) 0.0549(17) Uani 1 1 d .
H24C H 0.2608 0.7528 0.4773 0.066 Uiso 1 1 calc R
C10 C 0.1094(5) 0.8153(2) 0.1093(4) 0.0580(19) Uani 1 1 d .
H10A H 0.0707 0.7833 0.1241 0.070 Uiso 1 1 calc R
C4A C 0.8204(5) 0.7198(2) 0.1726(3) 0.0498(16) Uani 1 1 d .
H4C H 0.8556 0.7110 0.1276 0.060 Uiso 1 1 calc R
C29A C 0.3848(6) 0.5996(2) 0.3984(4) 0.0558(19) Uani 1 1 d .
H29C H 0.3876 0.5717 0.4343 0.067 Uiso 1 1 calc R
C5A C 0.8178(5) 0.6808(2) 0.2295(4) 0.0520(17) Uani 1 1 d .
H5C H 0.8522 0.6462 0.2237 0.062 Uiso 1 1 calc R
C22A C 0.0313(6) 0.8032(3) 0.3924(5) 0.075(2) Uani 1 1 d .
H22C H -0.0332 0.8262 0.4004 0.090 Uiso 1 1 calc R
C23A C 0.1141(7) 0.7945(3) 0.4492(4) 0.074(2) Uani 1 1 d .
H23C H 0.1072 0.8126 0.4948 0.088 Uiso 1 1 calc R

loop_
_atom_site_aniso_label
_atom_site_aniso_U_11
_atom_site_aniso_U_22
_atom_site_aniso_U_33
_atom_site_aniso_U_23
_atom_site_aniso_U_13
_atom_site_aniso_U_12
Zr1 0.0227(2) 0.0221(2) 0.0241(3) -0.0018(2) -0.00069(19) -0.0006(2)
O1 0.0211(17) 0.0236(16) 0.0227(18) -0.0043(15) -0.0024(14) 0.0003(14)
O1A 0.033(2) 0.0208(17) 0.030(2) -0.0013(15) 0.0001(16) -0.0079(14)
N1 0.018(2) 0.035(2) 0.021(2) -0.0048(19) 0.0001(18) 0.0027(18)
C8A 0.024(3) 0.034(3) 0.024(3) -0.005(2) 0.005(2) 0.009(2)
C16A 0.015(3) 0.035(3) 0.035(3) -0.001(3) 0.001(2) -0.006(2)
C3 0.058(4) 0.035(3) 0.017(3) 0.002(2) 0.001(3) -0.009(3)
C9A 0.039(3) 0.030(3) 0.028(3) 0.001(2) 0.001(3) 0.002(2)
C2 0.044(3) 0.031(3) 0.019(3) -0.003(2) 0.008(2) -0.006(2)
C15 0.025(3) 0.027(3) 0.020(3) 0.000(2) 0.000(2) 0.003(2)
C7 0.046(3) 0.029(3) 0.031(3) -0.007(2) 0.002(3) -0.005(2)
C14 0.020(3) 0.037(3) 0.020(3) 0.001(2) 0.003(2) 0.010(2)
C19 0.029(3) 0.024(3) 0.040(4) -0.005(2) 0.000(3) -0.006(2)
C17 0.029(3) 0.019(2) 0.018(3) 0.001(2) -0.004(2) -0.004(2)
C5 0.048(4) 0.064(4) 0.033(3) 0.006(3) -0.009(3) -0.004(3)
C30 0.033(3) 0.034(3) 0.042(4) 0.003(3) -0.009(3) -0.008(2)
C4 0.067(4) 0.053(4) 0.024(3) 0.006(3) -0.008(3) -0.020(3)
C10A 0.045(3) 0.034(3) 0.034(3) 0.000(3) 0.011(3) -0.004(2)
C18 0.027(3) 0.023(3) 0.032(3) 0.002(2) 0.000(2) -0.007(2)
C25 0.031(3) 0.032(3) 0.036(3) -0.003(2) 0.000(2) 0.009(2)
C27 0.032(3) 0.023(2) 0.023(3) 0.000(2) 0.007(2) -0.004(2)
C8 0.018(3) 0.035(3) 0.036(3) -0.008(3) 0.000(2) 0.008(2)
C6 0.057(4) 0.044(3) 0.030(3) 0.005(3) -0.004(3) 0.000(3)
C16 0.028(3) 0.024(2) 0.019(3) -0.005(2) 0.007(2) -0.001(2)
C24 0.034(3) 0.039(3) 0.053(4) 0.004(3) -0.001(3) 0.001(3)
C27A 0.026(3) 0.033(3) 0.052(4) -0.001(3) -0.008(3) -0.014(2)
N1A 0.018(2) 0.025(2) 0.034(3) -0.0012(19) 0.0037(19) 0.0008(17)
C26A 0.036(3) 0.026(3) 0.087(5) -0.011(3) 0.000(3) 0.001(3)
C17A 0.026(3) 0.027(3) 0.033(3) 0.005(2) -0.007(2) -0.010(2)
C1 0.042(3) 0.030(3) 0.032(3) -0.007(2) 0.006(3) 0.000(2)
C3A 0.034(3) 0.044(3) 0.055(4) -0.004(3) 0.002(3) 0.006(3)
C18A 0.031(3) 0.034(3) 0.035(3) 0.008(3) -0.011(3) -0.018(2)
C7A 0.040(3) 0.042(3) 0.045(4) 0.003(3) 0.004(3) 0.008(3)
C15A 0.034(3) 0.025(3) 0.040(4) -0.002(3) 0.007(3) -0.004(2)
C14A 0.032(3) 0.038(3) 0.029(3) -0.005(3) 0.002(2) -0.001(2)
C19A 0.038(3) 0.038(3) 0.033(3) 0.005(3) 0.012(3) -0.022(3)
C13 0.035(3) 0.045(3) 0.037(4) -0.003(3) -0.007(3) 0.008(3)
C25A 0.049(4) 0.035(3) 0.053(4) -0.012(3) 0.014(3) -0.010(3)
C20A 0.035(3) 0.045(3) 0.052(4) -0.004(3) 0.008(3) -0.001(3)
C1A 0.030(3) 0.026(3) 0.035(3) -0.004(2) 0.000(2) 0.003(2)
C2A 0.014(3) 0.034(3) 0.052(4) -0.003(3) -0.005(3) 0.000(2)
C28 0.049(4) 0.033(3) 0.030(3) -0.006(3) 0.005(3) -0.004(3)
C26 0.033(3) 0.028(3) 0.038(3) -0.007(2) 0.003(3) 0.002(2)
C20 0.024(3) 0.039(3) 0.040(4) -0.004(3) 0.001(3) 0.000(2)
C11A 0.046(4) 0.053(4) 0.032(4) 0.012(3) 0.012(3) 0.008(3)
C23 0.027(3) 0.046(4) 0.079(5) -0.008(4) 0.001(3) 0.008(3)
C30A 0.061(4) 0.050(4) 0.032(3) 0.016(3) -0.013(3) -0.028(3)
C12A 0.050(4) 0.066(4) 0.023(3) 0.001(3) -0.001(3) 0.004(3)
C21 0.040(4) 0.056(4) 0.039(4) -0.016(3) 0.011(3) -0.006(3)
C29 0.049(4) 0.038(3) 0.032(3) -0.009(3) -0.008(3) -0.012(3)
C9 0.032(3) 0.038(3) 0.050(4) -0.001(3) -0.011(3) 0.002(2)
C28A 0.038(4) 0.031(3) 0.070(5) 0.012(3) -0.025(3) -0.008(3)
C13A 0.036(3) 0.044(3) 0.031(3) -0.005(3) 0.002(3) -0.005(3)
C12 0.052(4) 0.072(4) 0.043(4) -0.022(3) -0.021(3) 0.018(3)
C6A 0.046(4) 0.038(3) 0.061(5) 0.002(3) -0.008(3) 0.011(3)
C21A 0.040(4) 0.055(4) 0.090(6) -0.006(4) 0.012(4) -0.005(3)
C22 0.036(4) 0.048(4) 0.076(5) -0.029(4) 0.012(3) -0.001(3)
C11 0.054(4) 0.062(4) 0.073(5) -0.037(4) -0.042(4) 0.020(4)
C24A 0.064(5) 0.066(4) 0.035(4) -0.009(3) 0.018(3) -0.033(4)
C10 0.038(4) 0.039(3) 0.096(6) -0.017(4) -0.019(4) -0.005(3)
C4A 0.051(4) 0.049(4) 0.050(4) -0.009(3) 0.008(3) 0.011(3)
C29A 0.059(4) 0.043(4) 0.064(5) 0.024(3) -0.032(4) -0.022(3)
C5A 0.042(4) 0.045(4) 0.069(5) -0.013(3) 0.003(3) 0.014(3)
C22A 0.055(5) 0.058(4) 0.114(7) -0.015(5) 0.050(5) -0.014(4)
C23A 0.084(6) 0.070(5) 0.069(6) -0.019(4) 0.056(5) -0.028(4)

loop_
_atom_type_symbol
_atom_type_description
_atom_type_scat_dispersion_real
_atom_type_scat_dispersion_imag
_atom_type_scat_source
C C 0.0033 0.0016 'International Tables Vol C Tables 4.2.6.8 and 6.1.1.4'
H H 0.0000 0.0000 'International Tables Vol C Tables 4.2.6.8 and 6.1.1.4'
N N 0.0061 0.0033 'International Tables Vol C Tables 4.2.6.8 and 6.1.1.4'
O O 0.0106 0.0060 'International Tables Vol C Tables 4.2.6.8 and 6.1.1.4'
Zr Zr -2.9673 0.5597 'International Tables Vol C Tables 4.2.6.8 and 6.1.1.4'

loop_
_geom_angle_atom_site_label_1
_geom_angle_atom_site_label_2
_geom_angle_atom_site_label_3
_geom_angle
O1A Zr1 O1 167.96(12)
O1A Zr1 C1A 98.88(14)
O1 Zr1 C1A 79.48(13)
O1A Zr1 C1 81.83(15)
O1 Zr1 C1 88.75(15)
C1A Zr1 C1 120.76(17)
O1A Zr1 N1A 78.28(12)
O1 Zr1 N1A 113.33(12)
C1A Zr1 N1A 86.07(15)
C1 Zr1 N1A 148.85(15)
O1A Zr1 N1 110.77(12)
O1 Zr1 N1 75.66(11)
C1A Zr1 N1 143.46(15)
C1 Zr1 N1 85.22(15)
N1A Zr1 N1 79.79(12)
C16 O1 Zr1 136.2(3)
C16A O1A Zr1 138.7(3)
C14 N1 C8 115.4(4)
C14 N1 Zr1 125.2(3)
C8 N1 Zr1 119.3(3)
C9A C8A C13A 118.2(5)
C9A C8A N1A 119.2(4)
C13A C8A N1A 122.6(4)
O1A C16A C15A 121.1(4)
O1A C16A C17A 118.0(4)
C15A C16A C17A 120.7(4)
C4 C3 C2 121.7(5)
C10A C9A C8A 120.5(5)
C7 C2 C3 116.0(5)
C7 C2 C1 122.7(4)
C3 C2 C1 120.9(4)
C16 C15 C14 121.6(4)
C16 C15 C25 117.8(4)
C14 C15 C25 120.6(4)
C6 C7 C2 121.9(5)
N1 C14 C15 127.4(4)
C20 C19 C24 117.8(5)
C20 C19 C18 121.1(4)
C24 C19 C18 121.0(5)
C18 C17 C27 120.1(4)
C18 C17 C16 122.9(4)
C27 C17 C16 115.8(4)
C6 C5 C4 118.6(5)
C29 C30 C18 121.9(5)
C3 C4 C5 120.9(5)
C9A C10A C11A 121.0(5)
C30 C18 C17 117.8(5)
C30 C18 C19 118.9(4)
C17 C18 C19 123.0(4)
C15 C25 C26 108.3(4)
C28 C27 C17 119.2(4)
C28 C27 C26 121.0(4)
C17 C27 C26 119.8(4)
C9 C8 C13 119.8(5)
C9 C8 N1 119.7(5)
C13 C8 N1 120.5(4)
C5 C6 C7 120.8(5)
O1 C16 C15 122.9(4)
O1 C16 C17 117.2(4)
C15 C16 C17 119.8(4)
C23 C24 C19 121.1(5)
C28A C27A C17A 119.6(5)
C28A C27A C26A 120.2(5)
C17A C27A C26A 120.2(5)
C14A N1A C8A 115.4(4)
C14A N1A Zr1 124.1(3)
C8A N1A Zr1 120.2(3)
C27A C26A C25A 110.6(4)
C27A C17A C18A 119.7(5)
C27A C17A C16A 115.9(5)
C18A C17A C16A 124.2(4)
C2 C1 Zr1 91.4(3)
C4A C3A C2A 121.4(5)
C30A C18A C17A 118.4(5)
C30A C18A C19A 117.8(5)
C17A C18A C19A 123.1(4)
C6A C7A C2A 120.5(5)
C16A C15A C14A 124.5(4)
C16A C15A C25A 116.9(4)
C14A C15A C25A 118.6(5)
N1A C14A C15A 128.9(5)
C20A C19A C24A 117.1(6)
C20A C19A C18A 120.7(5)
C24A C19A C18A 121.9(5)
C12 C13 C8 120.6(5)
C15A C25A C26A 109.0(4)
C21A C20A C19A 121.7(6)
C2A C1A Zr1 123.2(3)
C3A C2A C7A 117.1(5)
C3A C2A C1A 122.4(5)
C7A C2A C1A 120.5(5)
C29 C28 C27 121.1(5)
C27 C26 C25 111.1(4)
C19 C20 C21 120.9(5)
C12A C11A C10A 118.4(5)
C22 C23 C24 120.6(5)
C29A C30A C18A 121.7(6)
C11A C12A C13A 122.0(5)
C22 C21 C20 119.5(5)
C28 C29 C30 119.5(5)
C10 C9 C8 119.1(5)
C29A C28A C27A 119.6(6)
C12A C13A C8A 119.9(5)
C11 C12 C13 119.5(6)
C5A C6A C7A 122.1(6)
C22A C21A C20A 119.4(7)
C23 C22 C21 120.1(6)
C12 C11 C10 120.0(5)
C23A C24A C19A 121.7(6)
C11 C10 C9 121.0(6)
C3A C4A C5A 120.9(6)
C30A C29A C28A 120.6(6)
C6A C5A C4A 118.0(5)
C23A C22A C21A 120.4(7)
C24A C23A C22A 119.7(7)

loop_
_geom_bond_atom_site_label_1
_geom_bond_atom_site_label_2
_geom_bond_distance
Zr1 O1A 2.079(3)
Zr1 O1 2.081(3)
Zr1 C1A 2.296(4)
Zr1 C1 2.301(5)
Zr1 N1A 2.317(4)
Zr1 N1 2.350(3)
O1 C16 1.296(5)
O1A C16A 1.312(5)
N1 C14 1.319(5)
N1 C8 1.430(5)
C8A C9A 1.389(6)
C8A C13A 1.393(6)
C8A N1A 1.440(6)
C16A C15A 1.360(6)
C16A C17A 1.491(6)
C3 C4 1.370(7)
C3 C2 1.411(6)
C9A C10A 1.374(6)
C2 C7 1.403(6)
C2 C1 1.459(6)
C15 C16 1.379(6)
C15 C14 1.415(6)
C15 C25 1.518(6)
C7 C6 1.378(7)
C19 C20 1.383(6)
C19 C24 1.398(6)
C19 C18 1.482(6)
C17 C18 1.409(6)
C17 C27 1.409(6)
C17 C16 1.484(6)
C5 C6 1.376(6)
C5 C4 1.389(6)
C30 C29 1.380(7)
C30 C18 1.394(6)
C10A C11A 1.378(7)
C25 C26 1.524(6)
C27 C28 1.386(6)
C27 C26 1.508(6)
C8 C9 1.387(6)
C8 C13 1.393(6)
C24 C23 1.381(7)
C27A C28A 1.401(7)
C27A C17A 1.402(6)
C27A C26A 1.489(7)
N1A C14A 1.317(5)
C26A C25A 1.527(7)
C17A C18A 1.403(7)
C3A C4A 1.387(7)
C3A C2A 1.392(7)
C18A C30A 1.384(6)
C18A C19A 1.491(7)
C7A C6A 1.377(6)
C7A C2A 1.410(7)
C15A C14A 1.410(6)
C15A C25A 1.526(6)
C19A C20A 1.386(7)
C19A C24A 1.406(7)
C13 C12 1.382(7)
C20A C21A 1.379(7)
C1A C2A 1.472(6)
C28 C29 1.374(7)
C20 C21 1.400(7)
C11A C12A 1.362(7)
C23 C22 1.358(7)
C30A C29A 1.368(8)
C12A C13A 1.371(7)
C21 C22 1.385(7)
C9 C10 1.382(7)
C28A C29A 1.371(8)
C12 C11 1.379(8)
C6A C5A 1.372(7)
C21A C22A 1.379(9)
C11 C10 1.382(8)
C24A C23A 1.363(8)
C4A C5A 1.388(7)
C22A C23A 1.377(9)
